data_4326690
loop_
_publ_author_name
'Helle Svendsen'
'Mads Ry Vogel J\/orgensen'
'Jacob Overgaard'
'Yu-Sheng Chen'
'Guillaume Chastanet'
'Jean-Fran\,cois L\'etard'
'Kenichi Kato'
'Masaki Takata'
'Bo B. Iversen'

_publ_section_title
;
 Analysis of the Photomagnetic Properties of Cyano-Bridged
 Heterobimetallic Complexes by X-Ray Diffraction
;
_journal_name_full 'Inorganic Chemistry'
_journal_page_first 10974
_journal_page_last 10984
_journal_paper_doi 10.1021/ic2015258
_journal_volume 50
_journal_year 2011
_chemical_formula_moiety 'Fe C6 N6, Nd C12 H36 N4 O8'
_chemical_formula_sum 'C18 H36 Ce Fe N10 O8'
_chemical_formula_weight 716.54
_chemical_name_systematic
; 
 CeFeDMF Excited State (APS) 
;
_space_group_IT_number 14
_symmetry_cell_setting monoclinic
_symmetry_space_group_name_Hall '-P 2yn'
_symmetry_space_group_name_H-M 'P 1 21/n 1'
_atom_sites_solution_hydrogens geom
_atom_sites_solution_primary direct
_atom_sites_solution_secondary difmap
_audit_creation_method SHELXL-97
_cell_angle_alpha 90.00
_cell_angle_beta 96.4743(8)
_cell_angle_gamma 90.00
_cell_formula_units_Z 4
_cell_length_a 17.4053(5)
_cell_length_b 8.8119(2)
_cell_length_c 19.5250(6)
_cell_measurement_temperature 15(2)
_cell_volume 2975.52(14)
_computing_cell_refinement 'SAINT+ (Bruker-AXS. Madison WI)'
_computing_data_collection 'ApexII (Bruker-AXS, Madison WI'
_computing_data_reduction 'SADABS (Sheldrick, 1997)'
_computing_structure_refinement 'SHELXL-97 (Sheldrick, 1997)'
_computing_structure_solution 'SHELXS-97 (Sheldrick, 1990)'
_diffrn_ambient_temperature 15(2)
_diffrn_measured_fraction_theta_full 0.964
_diffrn_measured_fraction_theta_max 0.771
_diffrn_measurement_method \f-scans
_diffrn_radiation_monochromator graphite
_diffrn_radiation_source 'synchrotron radiation'
_diffrn_radiation_wavelength 0.41328
_diffrn_reflns_av_R_equivalents 0.0526
_diffrn_reflns_av_sigmaI/netI 0.1259
_diffrn_reflns_limit_h_max 32
_diffrn_reflns_limit_h_min -32
_diffrn_reflns_limit_k_max 17
_diffrn_reflns_limit_k_min 0
_diffrn_reflns_limit_l_max 40
_diffrn_reflns_limit_l_min 0
_diffrn_reflns_number 91744
_diffrn_reflns_theta_full 20.00
_diffrn_reflns_theta_max 25.97
_diffrn_reflns_theta_min 1.22
_exptl_absorpt_coefficient_mu 0.434
_exptl_absorpt_correction_T_max 0.976
_exptl_absorpt_correction_T_min 0.516
_exptl_absorpt_correction_type empirical
_exptl_crystal_colour yellow-green
_exptl_crystal_density_diffrn 1.600
_exptl_crystal_description block
_exptl_crystal_F_000 1448
_exptl_crystal_size_max 0.03
_exptl_crystal_size_mid 0.03
_exptl_crystal_size_min 0.02
_refine_diff_density_max 3.600
_refine_diff_density_min -3.788
_refine_diff_density_rms 0.205
_refine_ls_extinction_method none
_refine_ls_goodness_of_fit_ref 1.553
_refine_ls_hydrogen_treatment mixed
_refine_ls_matrix_type full
_refine_ls_number_parameters 294
_refine_ls_number_reflns 22874
_refine_ls_number_restraints 20
_refine_ls_restrained_S_all 1.555
_refine_ls_R_factor_all 0.1697
_refine_ls_R_factor_gt 0.0663
_refine_ls_shift/su_max 0.041
_refine_ls_shift/su_mean 0.002
_refine_ls_structure_factor_coef Fsqd
_refine_ls_weighting_details 'calc w=1/[\s^2^(Fo^2^)+(0.0000P)^2^+0.0000P] where P=(Fo^2^+2Fc^2^)/3'
_refine_ls_weighting_scheme calc
_refine_ls_wR_factor_gt 0.1091
_refine_ls_wR_factor_ref 0.1177
_reflns_number_gt 10557
_reflns_number_total 22874
_reflns_threshold_expression >2sigma(I)
_cod_data_source_file ic2015258_si_001_06.cif
_cod_data_source_block CeFeDMF_EXC
_cod_database_code 4326690

loop_
_symmetry_equiv_pos_as_xyz
'x, y, z'
'-x+1/2, y+1/2, -z+1/2'
'-x, -y, -z'
'x-1/2, -y-1/2, z-1/2'

loop_
_atom_site_label
_atom_site_type_symbol
_atom_site_fract_x
_atom_site_fract_y
_atom_site_fract_z
_atom_site_U_iso_or_equiv
_atom_site_adp_type
_atom_site_occupancy
_atom_site_symmetry_multiplicity
_atom_site_calc_flag
_atom_site_refinement_flags
_atom_site_disorder_assembly
_atom_site_disorder_group
Ce1 Ce 0.9738 0.0893 0.7290 0.006 Uani 0.201(2) 1 d P A 1
Fe2 Fe 0.7852 -0.2470 0.5355 0.006 Uani 0.201(2) 1 d P A 1
C1 C 0.7031 -0.2071 0.5909 0.010 Uani 0.201(2) 1 d P A 1
N1 N 0.6532 -0.1852 0.6234 0.012 Uani 0.201(2) 1 d P A 1
C2 C 0.7207 -0.3958 0.4853 0.010 Uani 0.201(2) 1 d P A 1
N2 N 0.6814 -0.4873 0.4579 0.014 Uani 0.201(2) 1 d P A 1
C3 C 0.7462 -0.0899 0.4716 0.010 Uani 0.201(2) 1 d P A 1
N3 N 0.7219 0.0033 0.4337 0.014 Uani 0.201(2) 1 d P A 1
C4 C 0.8663 -0.2892 0.4792 0.009 Uani 0.201(2) 1 d P A 1
N4 N 0.9146 -0.3141 0.4452 0.013 Uani 0.201(2) 1 d P A 1
C5 C 0.8257 -0.4050 0.5975 0.009 Uani 0.201(2) 1 d P A 1
N5 N 0.8516 -0.5001 0.6337 0.011 Uani 0.201(2) 1 d P A 1
C6 C 0.8479 -0.1037 0.5911 0.009 Uani 0.201(2) 1 d P A 1
N6 N 0.8842 -0.0210 0.6270 0.011 Uani 0.201(2) 1 d P A 1
C10 C 0.8432 -0.0823 0.8356 0.009 Uani 0.201(2) 1 d P A 1
H10 H 0.8422 -0.0214 0.8744 0.011 Uiso 0.201(2) 1 calc PR A 1
O10 O 0.8711 -0.0275 0.7850 0.011 Uani 0.201(2) 1 d P A 1
C12 C 0.7847 -0.2778 0.8994 0.012 Uani 0.201(2) 1 d P A 1
H12A H 0.7861 -0.1989 0.9334 0.019 Uiso 0.201(2) 1 calc PR A 1
H12B H 0.8157 -0.3618 0.9176 0.019 Uiso 0.201(2) 1 calc PR A 1
H12C H 0.7323 -0.3109 0.8877 0.019 Uiso 0.201(2) 1 calc PR A 1
C11 C 0.8146 -0.3212 0.7785 0.014 Uani 0.201(2) 1 d P A 1
H11A H 0.8283 -0.2651 0.7395 0.021 Uiso 0.201(2) 1 calc PR A 1
H11B H 0.7639 -0.3638 0.7679 0.021 Uiso 0.201(2) 1 calc PR A 1
H11C H 0.8514 -0.4014 0.7892 0.021 Uiso 0.201(2) 1 calc PR A 1
N10 N 0.8151 -0.2198 0.8378 0.009 Uani 0.201(2) 1 d P A 1
O20 O 1.0286 -0.1360 0.7898 0.011 Uani 0.201(2) 1 d P A 1
N20 N 1.0324 -0.2998 0.8799 0.011 Uani 0.201(2) 1 d P A 1
C20 C 1.0349 -0.1641 0.8533 0.011 Uani 0.201(2) 1 d P A 1
H20 H 1.0419 -0.0824 0.8835 0.013 Uiso 0.201(2) 1 calc PR A 1
C21 C 1.0212 -0.4335 0.8366 0.019 Uani 0.201(2) 1 d P A 1
H21A H 1.0107 -0.4032 0.7893 0.029 Uiso 0.201(2) 1 calc PR A 1
H21B H 0.9784 -0.4913 0.8497 0.029 Uiso 0.201(2) 1 calc PR A 1
H21C H 1.0672 -0.4946 0.8423 0.029 Uiso 0.201(2) 1 calc PR A 1
C22 C 1.0396 -0.3219 0.9547 0.016 Uani 0.201(2) 1 d P A 1
H22A H 1.0410 -0.2249 0.9773 0.025 Uiso 0.201(2) 1 calc PR A 1
H22B H 1.0865 -0.3762 0.9692 0.025 Uiso 0.201(2) 1 calc PR A 1
H22C H 0.9962 -0.3790 0.9668 0.025 Uiso 0.201(2) 1 calc PR A 1
O30 O 1.0532 -0.0101 0.6451 0.012 Uani 0.201(2) 1 d P A 1
N30 N 1.0759 -0.2136 0.5792 0.010 Uani 0.201(2) 1 d P A 1
C30 C 1.0782 -0.0680 0.5937 0.010 Uani 0.201(2) 1 d P A 1
H30 H 1.1001 -0.0036 0.5635 0.012 Uiso 0.201(2) 1 calc PR A 1
C32 C 1.1082 -0.2737 0.5190 0.014 Uani 0.201(2) 1 d P A 1
H32A H 1.1225 -0.1912 0.4910 0.021 Uiso 0.201(2) 1 calc PR A 1
H32B H 1.0702 -0.3357 0.4927 0.021 Uiso 0.201(2) 1 calc PR A 1
H32C H 1.1530 -0.3339 0.5337 0.021 Uiso 0.201(2) 1 calc PR A 1
C31 C 1.0396 -0.3204 0.6224 0.013 Uani 0.201(2) 1 d P A 1
H31A H 1.0408 -0.2797 0.6682 0.020 Uiso 0.201(2) 1 calc PR A 1
H31B H 1.0671 -0.4149 0.6241 0.020 Uiso 0.201(2) 1 calc PR A 1
H31C H 0.9869 -0.3368 0.6036 0.020 Uiso 0.201(2) 1 calc PR A 1
O40 O 1.1046 0.1812 0.7619 0.013 Uani 0.201(2) 1 d P A 1
N40 N 1.2286 0.2267 0.7506 0.011 Uani 0.201(2) 1 d P A 1
C40 C 1.1563 0.2192 0.7265 0.013 Uani 0.201(2) 1 d P A 1
H40 H 1.1425 0.2433 0.6804 0.015 Uiso 0.201(2) 1 calc PR A 1
C41 C 1.2541 0.1856 0.8222 0.016 Uani 0.201(2) 1 d P A 1
H41A H 1.2658 0.2761 0.8487 0.024 Uiso 0.201(2) 1 calc PR A 1
H41B H 1.2996 0.1234 0.8238 0.024 Uiso 0.201(2) 1 calc PR A 1
H41C H 1.2138 0.1305 0.8409 0.024 Uiso 0.201(2) 1 calc PR A 1
C42 C 1.2869 0.2729 0.7072 0.018 Uani 0.201(2) 1 d P A 1
H42A H 1.3229 0.1914 0.7040 0.027 Uiso 0.201(2) 1 calc PR A 1
H42B H 1.3138 0.3604 0.7268 0.027 Uiso 0.201(2) 1 calc PR A 1
H42C H 1.2624 0.2974 0.6620 0.027 Uiso 0.201(2) 1 calc PR A 1
O1 O 0.9877 0.1844 0.8504 0.011 Uani 0.201(2) 1 d P A 1
H1B H 1.0310 0.2193 0.8796 0.017 Uiso 0.201(2) 1 d P A 1
H1A H 0.9424 0.2303 0.8629 0.017 Uiso 0.201(2) 1 d P A 1
O2 O 0.9852 0.3085 0.6511 0.011 Uani 0.201(2) 1 d P A 1
H2A H 0.9415 0.3705 0.6414 0.016 Uiso 0.201(2) 1 d P A 1
H2B H 1.0142 0.3015 0.6127 0.016 Uiso 0.201(2) 1 d P A 1
O3 O 0.8696 0.2803 0.7358 0.012 Uani 0.201(2) 1 d P A 1
H3B H 0.8605 0.3651 0.7048 0.018 Uiso 0.201(2) 1 d P A 1
H3A H 0.8562 0.3053 0.7806 0.018 Uiso 0.201(2) 1 d P A 1
O99 O 0.8935 0.7322 0.0627 0.012 Uani 0.201(2) 1 d P A 1
H99A H 0.8668 0.8242 0.0526 0.018 Uiso 0.201(2) 1 d P A 1
H99B H 0.8575 0.6516 0.0671 0.018 Uiso 0.201(2) 1 d P A 1
Ce1G Ce 0.973500(13) 0.08178(4) 0.725631(18) 0.02480(9) Uani 0.799(2) 1 d P A 2
Fe2G Fe 0.78361(3) -0.25379(7) 0.53868(3) 0.02391(14) Uani 0.799(2) 1 d P A 2
C1G C 0.7042(3) -0.2188(4) 0.5962(2) 0.0300(9) Uani 0.799(2) 1 d P A 2
N1G N 0.6544(2) -0.1992(4) 0.62989(19) 0.0405(9) Uani 0.799(2) 1 d P A 2
C2G C 0.7191(3) -0.4010(6) 0.4903(2) 0.0421(11) Uani 0.799(2) 1 d P A 2
N2G N 0.6795(3) -0.4964(6) 0.4636(2) 0.0740(16) Uani 0.799(2) 1 d P A 2
C3G C 0.7393(3) -0.0983(5) 0.4811(2) 0.0351(9) Uani 0.799(2) 1 d P A 2
N3G N 0.7129(3) 0.0030(5) 0.4466(2) 0.0509(11) Uani 0.799(2) 1 d P A 2
C4G C 0.8601(3) -0.2874(4) 0.4778(2) 0.0338(9) Uani 0.799(2) 1 d P A 2
N4G N 0.9064(2) -0.3085(4) 0.4398(2) 0.0456(10) Uani 0.799(2) 1 d P A 2
C5G C 0.8286(2) -0.4124(4) 0.59730(18) 0.0259(7) Uani 0.799(2) 1 d P A 2
N5G N 0.8579(2) -0.5059(4) 0.63311(17) 0.0319(8) Uani 0.799(2) 1 d P A 2
C6G C 0.8483(2) -0.1117(4) 0.59174(18) 0.0253(8) Uani 0.799(2) 1 d P A 2
N6G N 0.8867(2) -0.0253(4) 0.62573(17) 0.0314(7) Uani 0.799(2) 1 d P A 2
C10G C 0.8421(2) -0.0920(4) 0.83205(19) 0.0293(8) Uani 0.799(2) 1 d PD A 2
H10G H 0.8389 -0.0294 0.8700 0.035 Uiso 0.799(2) 1 calc PR A 2
O10G O 0.87122(18) -0.0375(3) 0.78186(15) 0.0403(8) Uani 0.799(2) 1 d P A 2
N10G N 0.81612(19) -0.2284(3) 0.83522(15) 0.0260(7) Uani 0.799(2) 1 d PD A 2
C12G C 0.7837(3) -0.2826(5) 0.8963(2) 0.0369(10) Uani 0.799(2) 1 d PD A 2
H12D H 0.7854 -0.2027 0.9298 0.055 Uiso 0.799(2) 1 calc PR A 2
H12E H 0.8133 -0.3676 0.9153 0.055 Uiso 0.799(2) 1 calc PR A 2
H12F H 0.7311 -0.3133 0.8839 0.055 Uiso 0.799(2) 1 calc PR A 2
C11G C 0.8175(3) -0.3329(5) 0.7776(2) 0.0446(12) Uani 0.799(2) 1 d PD A 2
H11D H 0.8310 -0.2787 0.7381 0.067 Uiso 0.799(2) 1 calc PR A 2
H11E H 0.7673 -0.3778 0.7670 0.067 Uiso 0.799(2) 1 calc PR A 2
H11F H 0.8549 -0.4111 0.7897 0.067 Uiso 0.799(2) 1 calc PR A 2
O20G O 1.0308(2) -0.1434(5) 0.7879(2) 0.0659(11) Uiso 0.799(2) 1 d P A 2
N20G N 1.0218(5) -0.3383(10) 0.8641(4) 0.126(3) Uiso 0.799(2) 1 d PD A 2
C20G C 1.0282(5) -0.1800(10) 0.8496(4) 0.104(3) Uiso 0.799(2) 1 d PD A 2
H20G H 1.0303 -0.1075 0.8843 0.125 Uiso 0.799(2) 1 calc PR A 2
C21G C 1.0267(9) -0.4368(16) 0.8054(8) 0.251(8) Uiso 0.799(2) 1 d PD A 2
H21D H 1.0148 -0.3800 0.7636 0.376 Uiso 0.799(2) 1 calc PR A 2
H21E H 0.9905 -0.5187 0.8066 0.376 Uiso 0.799(2) 1 calc PR A 2
H21F H 1.0781 -0.4772 0.8070 0.376 Uiso 0.799(2) 1 calc PR A 2
C22G C 1.0185(8) -0.3710(13) 0.9368(6) 0.190(5) Uiso 0.799(2) 1 d PD A 2
H22D H 1.0197 -0.2777 0.9622 0.285 Uiso 0.799(2) 1 calc PR A 2
H22E H 1.0621 -0.4324 0.9538 0.285 Uiso 0.799(2) 1 calc PR A 2
H22F H 0.9716 -0.4247 0.9422 0.285 Uiso 0.799(2) 1 calc PR A 2
O30G O 1.05900(19) -0.0206(4) 0.64806(17) 0.0455(8) Uani 0.799(2) 1 d P A 2
N30G N 1.0764(2) -0.2106(4) 0.57381(17) 0.0333(8) Uani 0.799(2) 1 d PD A 2
C30G C 1.0810(3) -0.0697(5) 0.5941(2) 0.0403(10) Uani 0.799(2) 1 d PD A 2
H30G H 1.1026 -0.0004 0.5658 0.048 Uiso 0.799(2) 1 calc PR A 2
C32G C 1.1087(3) -0.2625(6) 0.5120(2) 0.0517(13) Uani 0.799(2) 1 d PD A 2
H32D H 1.1222 -0.1764 0.4857 0.078 Uiso 0.799(2) 1 calc PR A 2
H32E H 1.0711 -0.3231 0.4845 0.078 Uiso 0.799(2) 1 calc PR A 2
H32F H 1.1541 -0.3223 0.5251 0.078 Uiso 0.799(2) 1 calc PR A 2
C31G C 1.0385(3) -0.3254(5) 0.6107(3) 0.0508(13) Uani 0.799(2) 1 d PD A 2
H31D H 1.0370 -0.2937 0.6575 0.076 Uiso 0.799(2) 1 calc PR A 2
H31E H 1.0665 -0.4191 0.6099 0.076 Uiso 0.799(2) 1 calc PR A 2
H31F H 0.9867 -0.3399 0.5891 0.076 Uiso 0.799(2) 1 calc PR A 2
O40G O 1.1114(2) 0.1736(4) 0.76360(19) 0.0606(10) Uiso 0.799(2) 1 d P A 2
N40G N 1.2277(6) 0.2651(12) 0.7380(5) 0.161(3) Uiso 0.799(2) 1 d PD A 2
C40G C 1.1570(4) 0.2145(8) 0.7208(4) 0.087(2) Uiso 0.799(2) 1 d PD A 2
H40G H 1.1392 0.2084 0.6741 0.104 Uiso 0.799(2) 1 calc PR A 2
C41G C 1.2646(9) 0.2608(19) 0.8137(7) 0.286(9) Uiso 0.799(2) 1 d PD A 2
H41D H 1.2722 0.3625 0.8307 0.429 Uiso 0.799(2) 1 calc PR A 2
H41E H 1.3135 0.2095 0.8164 0.429 Uiso 0.799(2) 1 calc PR A 2
H41F H 1.2310 0.2075 0.8412 0.429 Uiso 0.799(2) 1 calc PR A 2
C42G C 1.2746(7) 0.3286(13) 0.6806(6) 0.180(5) Uiso 0.799(2) 1 d PD A 2
H42D H 1.3139 0.2571 0.6718 0.270 Uiso 0.799(2) 1 calc PR A 2
H42E H 1.2982 0.4231 0.6956 0.270 Uiso 0.799(2) 1 calc PR A 2
H42F H 1.2403 0.3447 0.6391 0.270 Uiso 0.799(2) 1 calc PR A 2
O1G O 0.9865(2) 0.1788(4) 0.84760(17) 0.0518(9) Uani 0.799(2) 1 d P A 2
O2G O 0.99166(17) 0.3054(3) 0.65306(14) 0.0316(6) Uani 0.799(2) 1 d P A 2
O3G O 0.86858(18) 0.2742(3) 0.73238(14) 0.0395(8) Uani 0.799(2) 1 d P A 2
O99G O 0.8789(4) 0.7499(6) 0.0819(4) 0.153(3) Uani 0.799(2) 1 d P A 2

loop_
_atom_site_aniso_label
_atom_site_aniso_U_11
_atom_site_aniso_U_22
_atom_site_aniso_U_33
_atom_site_aniso_U_23
_atom_site_aniso_U_13
_atom_site_aniso_U_12
Ce1 0.006 0.005 0.007 0.000 0.001 0.000
Fe2 0.006 0.006 0.006 0.000 0.001 0.000
C1 0.010 0.009 0.011 -0.001 0.001 -0.001
N1 0.011 0.012 0.013 0.000 0.003 0.000
C2 0.011 0.008 0.010 0.000 0.002 0.000
N2 0.014 0.011 0.016 -0.002 0.000 -0.002
C3 0.008 0.011 0.011 0.000 0.002 0.001
N3 0.015 0.012 0.015 0.002 0.002 0.001
C4 0.010 0.008 0.010 0.001 0.001 0.000
N4 0.014 0.012 0.014 0.002 0.004 0.002
C5 0.008 0.009 0.010 -0.001 0.003 -0.001
N5 0.013 0.010 0.011 0.001 0.002 0.002
C6 0.008 0.008 0.010 0.000 0.001 0.000
N6 0.010 0.010 0.012 -0.001 0.002 -0.001
C10 0.008 0.009 0.011 0.000 0.002 0.000
O10 0.010 0.012 0.013 0.002 0.003 -0.003
C12 0.014 0.011 0.012 0.002 0.005 -0.002
C11 0.019 0.011 0.013 -0.004 0.004 -0.002
N10 0.010 0.008 0.009 0.000 0.003 -0.001
O20 0.013 0.009 0.012 0.003 0.003 0.002
N20 0.010 0.010 0.014 0.004 0.002 0.000
C20 0.010 0.009 0.014 0.003 0.002 0.002
C21 0.026 0.009 0.022 0.002 -0.002 -0.003
C22 0.016 0.019 0.015 0.007 0.005 0.002
O30 0.011 0.011 0.014 -0.002 0.006 0.001
N30 0.011 0.008 0.011 0.000 0.003 0.000
C30 0.010 0.008 0.012 0.000 0.003 0.000
C32 0.017 0.012 0.013 -0.002 0.004 0.002
C31 0.014 0.009 0.017 0.001 0.005 -0.001
O40 0.007 0.018 0.014 0.000 0.002 -0.004
N40 0.008 0.016 0.011 -0.001 0.002 -0.002
C40 0.011 0.015 0.011 0.000 0.000 -0.002
C41 0.011 0.021 0.015 0.000 0.000 -0.001
C42 0.013 0.022 0.019 -0.001 0.007 -0.006
O1 0.008 0.012 0.013 -0.004 0.000 0.001
O2 0.010 0.011 0.013 0.004 0.005 0.002
O3 0.013 0.013 0.011 0.004 0.006 0.004
O99 0.010 0.010 0.015 0.000 0.000 0.000
Ce1G 0.02612(14) 0.01973(10) 0.03031(14) 0.00012(9) 0.01091(9) 0.00027(10)
Fe2G 0.0265(3) 0.0211(2) 0.0264(3) 0.0014(2) 0.0126(2) -0.0001(2)
C1G 0.037(2) 0.0208(17) 0.035(2) 0.0054(13) 0.0157(18) 0.0029(16)
N1G 0.048(2) 0.0323(19) 0.045(2) 0.0096(15) 0.0222(19) 0.0040(17)
C2G 0.046(3) 0.038(3) 0.043(2) -0.0021(19) 0.007(2) -0.004(2)
N2G 0.093(4) 0.066(3) 0.059(3) -0.002(2) -0.009(3) -0.021(3)
C3G 0.038(2) 0.035(2) 0.035(2) 0.0040(16) 0.0167(18) 0.003(2)
N3G 0.054(3) 0.056(3) 0.044(2) 0.0091(19) 0.013(2) 0.005(2)
C4G 0.038(2) 0.0251(19) 0.042(2) 0.0046(15) 0.020(2) 0.0030(17)
N4G 0.055(3) 0.032(2) 0.056(2) 0.0073(16) 0.035(2) 0.0087(19)
C5G 0.0282(19) 0.0218(15) 0.0307(18) -0.0026(14) 0.0163(15) 0.0011(17)
N5G 0.038(2) 0.0222(15) 0.0378(18) 0.0014(12) 0.0141(16) 0.0051(15)
C6G 0.0267(19) 0.0232(18) 0.0275(18) 0.0043(12) 0.0097(16) 0.0050(14)
N6G 0.0328(19) 0.0267(17) 0.0357(18) 0.0000(13) 0.0085(16) 0.0017(15)
C10G 0.033(2) 0.0239(17) 0.0325(18) -0.0002(15) 0.0096(16) -0.0024(18)
O10G 0.0465(19) 0.0397(17) 0.0374(16) 0.0057(12) 0.0166(15) -0.0149(15)
N10G 0.0320(18) 0.0169(13) 0.0313(16) -0.0019(10) 0.0128(14) 0.0000(13)
C12G 0.042(3) 0.032(2) 0.039(2) 0.0070(16) 0.018(2) -0.0075(19)
C11G 0.055(3) 0.031(2) 0.050(3) -0.0148(18) 0.014(2) 0.001(2)
O30G 0.0402(19) 0.0341(17) 0.067(2) -0.0135(14) 0.0275(17) 0.0023(15)
N30G 0.039(2) 0.0248(16) 0.0378(18) 0.0054(12) 0.0124(16) 0.0029(15)
C30G 0.039(2) 0.026(2) 0.060(3) 0.0060(18) 0.020(2) 0.007(2)
C32G 0.076(4) 0.043(3) 0.039(2) -0.0060(19) 0.019(3) 0.003(3)
C31G 0.064(4) 0.029(2) 0.065(3) -0.003(2) 0.032(3) -0.007(2)
O1G 0.044(2) 0.063(2) 0.0470(19) -0.0201(16) 0.0000(16) 0.0056(18)
O2G 0.0324(16) 0.0274(14) 0.0382(15) 0.0072(10) 0.0179(13) 0.0023(12)
O3G 0.049(2) 0.0324(16) 0.0423(17) 0.0118(12) 0.0267(15) 0.0172(14)
O99G 0.128(5) 0.069(4) 0.228(7) 0.011(4) -0.125(5) -0.025(4)

loop_
_atom_type_symbol
_atom_type_description
_atom_type_scat_dispersion_real
_atom_type_scat_dispersion_imag
_atom_type_scat_source
C C -0.0001 0.0005 'International Tables Vol C Tables 4.2.6.8 and 6.1.1.4'
H H 0.0000 0.0000 'International Tables Vol C Tables 4.2.6.8 and 6.1.1.4'
N N 0.0005 0.0010 'International Tables Vol C Tables 4.2.6.8 and 6.1.1.4'
O O 0.0017 0.0018 'International Tables Vol C Tables 4.2.6.8 and 6.1.1.4'
Fe Fe 0.1985 0.3063 'International Tables Vol C Tables 4.2.6.8 and 6.1.1.4'
Ce Ce -1.1338 1.0114 'International Tables Vol C Tables 4.2.6.8 and 6.1.1.4'

loop_
_geom_angle_atom_site_label_1
_geom_angle_atom_site_label_2
_geom_angle_atom_site_label_3
_geom_angle
O30 Ce1 O10 130.986(1)
O30 Ce1 O40 73.220(1)
O10 Ce1 O40 137.490(1)
O30 Ce1 O20 79.275(1)
O10 Ce1 O20 72.809(2)
O40 Ce1 O20 80.832(2)
O30 Ce1 O2 77.055(1)
O10 Ce1 O2 136.055(1)
O40 Ce1 O2 76.470(1)
O20 Ce1 O2 150.989(1)
O30 Ce1 O3 139.044(1)
O10 Ce1 O3 71.607(2)
O40 Ce1 O3 115.250(1)
O20 Ce1 O3 140.189(2)
O2 Ce1 O3 67.366(1)
O30 Ce1 O1 139.521(2)
O10 Ce1 O1 73.325(1)
O40 Ce1 O1 69.532(1)
O20 Ce1 O1 79.724(1)
O2 Ce1 O1 108.358(2)
O3 Ce1 O1 73.508(1)
O30 Ce1 N6 71.486(2)
O10 Ce1 N6 77.025(1)
O40 Ce1 N6 142.757(1)
O20 Ce1 N6 103.709(2)
O2 Ce1 N6 84.409(2)
O3 Ce1 N6 85.132(2)
O1 Ce1 N6 147.628(2)
C1 Fe2 C4 179.066(1)
C1 Fe2 C2 89.021(2)
C4 Fe2 C2 90.045(2)
C1 Fe2 C6 88.393(2)
C4 Fe2 C6 92.541(2)
C2 Fe2 C6 176.256(1)
C1 Fe2 C5 91.183(2)
C4 Fe2 C5 88.823(2)
C2 Fe2 C5 88.731(2)
C6 Fe2 C5 88.616(2)
C1 Fe2 C3 90.190(1)
C4 Fe2 C3 89.799(2)
C2 Fe2 C3 91.003(2)
C6 Fe2 C3 91.713(2)
C5 Fe2 C3 178.596(1)
N1 C1 Fe2 178.8
N2 C2 Fe2 177.145(1)
N3 C3 Fe2 179.0
N4 C4 Fe2 179.611(1)
N5 C5 Fe2 178.222(1)
N6 C6 Fe2 176.924(1)
C6 N6 Ce1 162.4
O10 C10 N10 124.348(1)
C10 O10 Ce1 153.3
C10 N10 C12 121.476(1)
C10 N10 C11 120.594(1)
C12 N10 C11 117.922(2)
C20 O20 Ce1 128.6
C20 N20 C21 121.353(2)
C20 N20 C22 120.996(1)
C21 N20 C22 117.645(1)
O20 C20 N20 124.705(2)
C30 O30 Ce1 165.787(1)
C30 N30 C31 120.732(1)
C30 N30 C32 121.537(2)
C31 N30 C32 117.724(2)
O30 C30 N30 124.598(3)
C40 O40 Ce1 131.178(2)
C40 N40 C42 121.066(2)
C40 N40 C41 120.886(2)
C42 N40 C41 118.034(3)
O40 C40 N40 123.195(3)
O30G Ce1G O10G 130.98(11)
O30G Ce1G O2G 79.06(10)
O10G Ce1G O2G 138.72(10)
O30G Ce1G O20G 76.47(12)
O10G Ce1G O20G 72.97(12)
O2G Ce1G O20G 148.29(12)
O30G Ce1G O3G 142.18(10)
O10G Ce1G O3G 72.18(10)
O2G Ce1G O3G 68.36(9)
O20G Ce1G O3G 140.50(11)
O30G Ce1G N6G 74.46(11)
O10G Ce1G N6G 77.38(10)
O2G Ce1G N6G 87.64(10)
O20G Ce1G N6G 104.69(12)
O3G Ce1G N6G 85.23(11)
O30G Ce1G O1G 136.42(12)
O10G Ce1G O1G 73.27(11)
O2G Ce1G O1G 105.56(11)
O20G Ce1G O1G 79.61(12)
O3G Ce1G O1G 73.07(10)
N6G Ce1G O1G 147.61(11)
O30G Ce1G O40G 71.08(12)
O10G Ce1G O40G 135.66(11)
O2G Ce1G O40G 74.78(11)
O20G Ce1G O40G 78.40(13)
O3G Ce1G O40G 115.82(12)
N6G Ce1G O40G 143.60(11)
O1G Ce1G O40G 68.74(11)
C3G Fe2G C2G 91.2(2)
C3G Fe2G C1G 87.62(16)
C2G Fe2G C1G 88.62(19)
C3G Fe2G C4G 90.49(17)
C2G Fe2G C4G 89.94(19)
C1G Fe2G C4G 177.60(19)
C3G Fe2G C6G 91.36(18)
C2G Fe2G C6G 176.94(17)
C1G Fe2G C6G 89.83(17)
C4G Fe2G C6G 91.70(17)
C3G Fe2G C5G 179.9(2)
C2G Fe2G C5G 88.69(19)
C1G Fe2G C5G 92.33(15)
C4G Fe2G C5G 89.56(16)
C6G Fe2G C5G 88.74(16)
N1G C1G Fe2G 178.2(4)
N2G C2G Fe2G 176.4(5)
N3G C3G Fe2G 177.6(5)
N4G C4G Fe2G 179.2(5)
N5G C5G Fe2G 177.8(4)
N6G C6G Fe2G 178.1(3)
C6G N6G Ce1G 160.1(3)
O10G C10G N10G 124.9(4)
C10G O10G Ce1G 154.5(3)
C10G N10G C12G 121.1(3)
C10G N10G C11G 121.1(3)
C12G N10G C11G 117.8(3)
C20G O20G Ce1G 128.4(5)
C20G N20G C21G 114.5(9)
C20G N20G C22G 113.5(8)
C21G N20G C22G 131.7(10)
O20G C20G N20G 117.0(7)
C30G O30G Ce1G 159.3(3)
C30G N30G C31G 122.2(4)
C30G N30G C32G 122.2(4)
C31G N30G C32G 115.6(4)
O30G C30G N30G 125.2(4)
C40G O40G Ce1G 122.3(4)
C40G N40G C41G 120.7(10)
C40G N40G C42G 119.2(9)
C41G N40G C42G 120.1(11)
O40G C40G N40G 124.4(8)

loop_
_geom_bond_atom_site_label_1
_geom_bond_atom_site_label_2
_geom_bond_distance
Ce1 O30 2.4224
Ce1 O10 2.4278
Ce1 O40 2.4323
Ce1 O20 2.4500
Ce1 O2 2.4808
Ce1 O3 2.4887
Ce1 O1 2.4995
Ce1 N6 2.5784
Fe2 C1 1.9191
Fe2 C4 1.9207
Fe2 C2 1.9214
Fe2 C6 1.9228
Fe2 C5 1.9254
Fe2 C3 1.9345
C1 N1 1.1498
C2 N2 1.1497
C3 N3 1.1537
C4 N4 1.1488
C5 N5 1.1554
C6 N6 1.1491
C10 O10 1.2467
C10 N10 1.3090
C12 N10 1.4597
C11 N10 1.4617
O20 C20 1.2574
N20 C20 1.3070
N20 C21 1.4502
N20 C22 1.4650
O30 C30 1.2482
N30 C30 1.3135
N30 C31 1.4550
N30 C32 1.4586
O40 C40 1.2419
N40 C40 1.2940
N40 C42 1.4524
N40 C41 1.4625
Ce1G O30G 2.415(3)
Ce1G O10G 2.433(3)
Ce1G O2G 2.468(2)
Ce1G O20G 2.477(4)
Ce1G O3G 2.506(3)
Ce1G N6G 2.513(4)
Ce1G O1G 2.516(3)
Ce1G O40G 2.563(4)
Fe2G C3G 1.882(4)
Fe2G C2G 1.896(5)
Fe2G C1G 1.902(4)
Fe2G C4G 1.907(4)
Fe2G C6G 1.910(4)
Fe2G C5G 1.917(4)
C1G N1G 1.158(5)
C2G N2G 1.172(6)
C3G N3G 1.179(6)
C4G N4G 1.169(5)
C5G N5G 1.161(5)
C6G N6G 1.169(5)
C10G O10G 1.249(4)
C10G N10G 1.288(5)
N10G C12G 1.455(4)
N10G C11G 1.456(5)
O20G C20G 1.253(8)
N20G C20G 1.430(9)
N20G C21G 1.449(13)
N20G C22G 1.455(11)
O30G C30G 1.239(5)
N30G C30G 1.303(5)
N30G C31G 1.444(5)
N30G C32G 1.462(5)
O40G C40G 1.267(7)
N40G C40G 1.317(10)
N40G C41G 1.545(14)
N40G C42G 1.561(12)
